data_4304478
loop_
_publ_author_name
'Li-Cheng Song'
'Chang-Gong Li'
'Jie Gao'
'Bang-Shao Yin'
'Xiang Luo'
'Xiao-Guang Zhang'
'Hai-Lin Bao'
'Qing-Mei Hu'

_publ_section_title
;
Synthesis, Structure, and Electrocatalysis of Diiron C-Functionalized
Propanedithiolate (PDT) Complexes Related to the Active Site of
[FeFe]-Hydrogenases
;
_journal_name_full 'Inorganic Chemistry'
_journal_page_first 4545
_journal_page_last 4553
_journal_paper_doi 10.1021/ic701982z
_journal_volume 47
_journal_year 2008
_chemical_formula_moiety 'C14 H8 Fe2 O8 S3'
_chemical_formula_sum 'C14 H8 Fe2 O8 S3'
_chemical_formula_weight 512.08
_chemical_name_systematic
; 
 ? 
;
_space_group_IT_number 14
_symmetry_cell_setting monoclinic
_symmetry_space_group_name_Hall '-P 2ybc'
_symmetry_space_group_name_H-M 'P 1 21/c 1'
_atom_sites_solution_hydrogens geom
_atom_sites_solution_primary direct
_atom_sites_solution_secondary difmap
_audit_creation_method SHELXL-97
_cell_angle_alpha 90.00
_cell_angle_beta 98.085(5)
_cell_angle_gamma 90.00
_cell_formula_units_Z 4
_cell_length_a 13.5497(17)
_cell_length_b 8.2687(10)
_cell_length_c 16.800(3)
_cell_measurement_reflns_used 6463
_cell_measurement_temperature 113(2)
_cell_measurement_theta_max 28.7
_cell_measurement_theta_min 1.8
_cell_volume 1863.5(5)
_computing_cell_refinement 'CrystalClear (Rigaku/MSC Inc., 2005)'
_computing_data_collection 'CrystalClear (Rigaku/MSC Inc., 2005)'
_computing_data_reduction 'CrystalClear (Rigaku/MSC Inc., 2005)'
_computing_publication_material 'CrystalStructure 3.7.0'
_computing_structure_refinement 'SHELXL-97 (Sheldrick, 1997)'
_computing_structure_solution 'SHELXS-97 (Sheldrick, 1997)'
_diffrn_ambient_temperature 113(2)
_diffrn_detector_area_resol_mean 7.31
_diffrn_measured_fraction_theta_full 0.991
_diffrn_measured_fraction_theta_max 0.991
_diffrn_measurement_device_type 'Rigaku Saturn'
_diffrn_measurement_method \w
_diffrn_radiation_monochromator confocal
_diffrn_radiation_source 'rotating anode'
_diffrn_radiation_type MoK\a
_diffrn_radiation_wavelength 0.71070
_diffrn_reflns_av_R_equivalents 0.0342
_diffrn_reflns_av_sigmaI/netI 0.0334
_diffrn_reflns_limit_h_max 18
_diffrn_reflns_limit_h_min -15
_diffrn_reflns_limit_k_max 10
_diffrn_reflns_limit_k_min -11
_diffrn_reflns_limit_l_max 22
_diffrn_reflns_limit_l_min -22
_diffrn_reflns_number 17664
_diffrn_reflns_theta_full 28.73
_diffrn_reflns_theta_max 28.73
_diffrn_reflns_theta_min 2.45
_exptl_absorpt_coefficient_mu 1.932
_exptl_absorpt_correction_T_max 0.6986
_exptl_absorpt_correction_T_min 0.6335
_exptl_absorpt_correction_type multi-scan
_exptl_absorpt_process_details 'Jacobson, R. (1998) Private communication'
_exptl_crystal_colour red
_exptl_crystal_density_diffrn 1.825
_exptl_crystal_density_method 'not measured'
_exptl_crystal_description block
_exptl_crystal_F_000 1024
_exptl_crystal_size_max 0.26
_exptl_crystal_size_mid 0.24
_exptl_crystal_size_min 0.20
_refine_diff_density_max 0.335
_refine_diff_density_min -0.375
_refine_diff_density_rms 0.066
_refine_ls_extinction_method none
_refine_ls_goodness_of_fit_ref 0.998
_refine_ls_hydrogen_treatment constr
_refine_ls_matrix_type full
_refine_ls_number_parameters 290
_refine_ls_number_reflns 4791
_refine_ls_number_restraints 57
_refine_ls_restrained_S_all 0.996
_refine_ls_R_factor_all 0.0308
_refine_ls_R_factor_gt 0.0245
_refine_ls_shift/su_max 0.001
_refine_ls_shift/su_mean 0.000
_refine_ls_structure_factor_coef Fsqd
_refine_ls_weighting_details 'calc w=1/[\s^2^(Fo^2^)+(0.0330P)^2^+0.0000P] where P=(Fo^2^+2Fc^2^)/3'
_refine_ls_weighting_scheme calc
_refine_ls_wR_factor_gt 0.0575
_refine_ls_wR_factor_ref 0.0598
_reflns_number_gt 3995
_reflns_number_total 4791
_reflns_threshold_expression >2sigma(I)
_cod_data_source_file ic701982z-file004.cif
_cod_data_source_block shelxl
_cod_original_cell_volume 1863.5(4)
_cod_database_code 4304478

loop_
_symmetry_equiv_pos_as_xyz
'x, y, z'
'-x, y+1/2, -z+1/2'
'-x, -y, -z'
'x, -y-1/2, z-1/2'

loop_
_atom_site_label
_atom_site_type_symbol
_atom_site_fract_x
_atom_site_fract_y
_atom_site_fract_z
_atom_site_U_iso_or_equiv
_atom_site_adp_type
_atom_site_occupancy
_atom_site_symmetry_multiplicity
_atom_site_calc_flag
_atom_site_refinement_flags
_atom_site_disorder_assembly
_atom_site_disorder_group
Fe1 Fe 0.620130(15) 0.31168(3) 0.142275(13) 0.01604(6) Uani 1 1 d . . .
Fe2 Fe 0.694708(15) 0.03683(3) 0.132113(13) 0.01668(6) Uani 1 1 d . . .
S1 S 0.63262(3) 0.12687(5) 0.24144(2) 0.01765(9) Uani 1 1 d . . .
S2 S 0.78380(3) 0.26900(5) 0.14179(2) 0.01687(8) Uani 1 1 d . . .
O1 O 0.62846(10) 0.61458(15) 0.23448(8) 0.0389(3) Uani 1 1 d . . .
O2 O 0.40522(9) 0.24662(17) 0.10954(8) 0.0420(4) Uani 1 1 d . . .
O3 O 0.61311(9) 0.44344(14) -0.02051(7) 0.0282(3) Uani 1 1 d . . .
O4 O 0.83055(10) -0.22290(16) 0.19861(8) 0.0390(3) Uani 1 1 d . . .
O5 O 0.51126(10) -0.15136(17) 0.09195(9) 0.0473(4) Uani 1 1 d . . .
O6 O 0.72896(10) 0.03485(14) -0.03629(7) 0.0348(3) Uani 1 1 d . . .
O7 O 0.89603(8) 0.22519(13) 0.37914(6) 0.0216(2) Uani 1 1 d . A .
O8 O 1.01800(8) 0.05812(14) 0.34977(7) 0.0255(3) Uani 1 1 d . A .
C1 C 0.62283(12) 0.4973(2) 0.19839(10) 0.0247(3) Uani 1 1 d . . .
C2 C 0.48824(12) 0.2730(2) 0.12380(10) 0.0257(4) Uani 1 1 d . . .
C3 C 0.61647(11) 0.39230(18) 0.04291(10) 0.0196(3) Uani 1 1 d . . .
C4 C 0.77887(12) -0.1216(2) 0.17209(10) 0.0242(3) Uani 1 1 d . . .
C5 C 0.58309(13) -0.0803(2) 0.10838(10) 0.0280(4) Uani 1 1 d . . .
C6 C 0.71606(12) 0.03319(19) 0.02885(10) 0.0237(3) Uani 1 1 d . . .
C7 C 0.72917(11) 0.1843(2) 0.32325(9) 0.0213(3) Uani 1 1 d . . .
H7A H 0.7146 0.2949 0.3409 0.026 Uiso 1 1 calc R . .
H7B H 0.7252 0.1106 0.3691 0.026 Uiso 1 1 calc R . .
C8 C 0.83428(10) 0.18129(19) 0.30391(9) 0.0184(3) Uani 1 1 d . . .
H8A H 0.8516 0.0698 0.2874 0.022 Uiso 1 1 calc R . .
C9 C 0.85494(11) 0.30151(19) 0.24118(9) 0.0208(3) Uani 1 1 d . . .
H9A H 0.9269 0.2976 0.2363 0.025 Uiso 1 1 calc R . .
H9B H 0.8401 0.4113 0.2598 0.025 Uiso 1 1 calc R . .
C10 C 0.98568(11) 0.15103(18) 0.39450(9) 0.0190(3) Uani 1 1 d D . .
S3 S 1.15580(13) 0.1358(2) 0.50622(8) 0.0255(2) Uani 0.844(2) 1 d PD A 1
C11 C 1.0356(5) 0.2027(15) 0.4745(4) 0.0187(8) Uani 0.844(2) 1 d PDU A 1
C12 C 0.9990(5) 0.2977(11) 0.5294(4) 0.0231(13) Uani 0.844(2) 1 d PD A 1
H12A H 0.9353 0.3475 0.5216 0.028 Uiso 0.844(2) 1 calc PR A 1
C13 C 1.0702(3) 0.3126(6) 0.6015(2) 0.0242(6) Uani 0.844(2) 1 d PDU A 1
H13A H 1.0580 0.3715 0.6476 0.029 Uiso 0.844(2) 1 calc PR A 1
C14 C 1.1565(3) 0.2331(7) 0.5959(2) 0.0260(9) Uani 0.844(2) 1 d PDU A 1
H14A H 1.2117 0.2317 0.6376 0.031 Uiso 0.844(2) 1 calc PR A 1
S3' S 0.9904(8) 0.3095(18) 0.5383(7) 0.034(2) Uani 0.156(2) 1 d PD A 2
C11' C 1.045(3) 0.189(8) 0.473(2) 0.015(4) Uani 0.156(2) 1 d PDU A 2
C12' C 1.1352(17) 0.134(4) 0.5037(14) 0.038(10) Uani 0.156(2) 1 d PD A 2
H12B H 1.1726 0.0575 0.4779 0.045 Uiso 0.156(2) 1 calc PR A 2
C13' C 1.1682(14) 0.205(4) 0.5816(12) 0.024(4) Uani 0.156(2) 1 d PDU A 2
H13B H 1.2328 0.1902 0.6109 0.028 Uiso 0.156(2) 1 calc PR A 2
C14' C 1.0957(14) 0.293(3) 0.6070(11) 0.029(4) Uani 0.156(2) 1 d PDU A 2
H14B H 1.1023 0.3426 0.6586 0.034 Uiso 0.156(2) 1 calc PR A 2

loop_
_atom_site_aniso_label
_atom_site_aniso_U_11
_atom_site_aniso_U_22
_atom_site_aniso_U_33
_atom_site_aniso_U_23
_atom_site_aniso_U_13
_atom_site_aniso_U_12
Fe1 0.01408(11) 0.01803(12) 0.01574(11) 0.00298(9) 0.00116(8) 0.00107(8)
Fe2 0.01852(12) 0.01680(12) 0.01384(11) 0.00051(8) -0.00076(8) 0.00040(8)
S1 0.01495(18) 0.0227(2) 0.01508(18) 0.00375(15) 0.00150(13) -0.00092(14)
S2 0.01466(18) 0.02087(19) 0.01494(18) 0.00158(14) 0.00160(13) -0.00101(14)
O1 0.0502(9) 0.0293(7) 0.0395(8) -0.0096(6) 0.0144(6) 0.0013(6)
O2 0.0176(6) 0.0561(9) 0.0502(9) 0.0274(7) -0.0025(6) -0.0044(6)
O3 0.0288(7) 0.0328(7) 0.0232(6) 0.0098(5) 0.0038(5) 0.0036(5)
O4 0.0511(9) 0.0361(8) 0.0278(7) 0.0000(6) -0.0013(6) 0.0239(6)
O5 0.0390(8) 0.0420(8) 0.0561(10) -0.0038(7) -0.0102(7) -0.0178(6)
O6 0.0567(9) 0.0296(7) 0.0186(7) 0.0001(5) 0.0073(6) 0.0052(6)
O7 0.0193(6) 0.0272(6) 0.0162(6) -0.0028(5) -0.0053(4) 0.0044(4)
O8 0.0204(6) 0.0294(7) 0.0265(6) -0.0035(5) 0.0027(5) 0.0008(5)
C1 0.0227(8) 0.0270(9) 0.0250(9) 0.0038(7) 0.0053(6) 0.0022(7)
C2 0.0228(9) 0.0286(9) 0.0250(9) 0.0133(7) 0.0012(6) 0.0032(7)
C3 0.0151(7) 0.0197(8) 0.0237(8) 0.0007(7) 0.0015(6) 0.0016(6)
C4 0.0295(9) 0.0256(9) 0.0170(8) -0.0015(7) 0.0014(6) 0.0022(7)
C5 0.0319(10) 0.0237(9) 0.0260(9) 0.0002(7) -0.0039(7) -0.0016(7)
C6 0.0300(9) 0.0181(8) 0.0214(9) 0.0002(6) -0.0014(6) 0.0033(7)
C7 0.0187(8) 0.0314(9) 0.0128(7) -0.0002(6) -0.0007(5) 0.0014(6)
C8 0.0176(7) 0.0231(8) 0.0131(7) -0.0023(6) -0.0029(5) 0.0006(6)
C9 0.0183(7) 0.0243(8) 0.0182(8) -0.0013(6) -0.0035(6) -0.0043(6)
C10 0.0158(7) 0.0200(8) 0.0205(8) 0.0046(6) -0.0001(6) -0.0031(6)
S3 0.0162(3) 0.0313(5) 0.0271(4) 0.0049(3) -0.0038(2) 0.0004(3)
C11 0.0139(17) 0.022(3) 0.0186(17) 0.0063(13) -0.0031(15) -0.0021(13)
C12 0.0169(17) 0.036(3) 0.015(2) 0.0012(16) -0.0059(16) -0.0047(14)
C13 0.0203(16) 0.0327(16) 0.0184(12) 0.0009(11) -0.0013(10) -0.0075(13)
C14 0.0187(16) 0.039(3) 0.0192(14) 0.0056(12) -0.0028(13) -0.0072(14)
S3' 0.051(4) 0.032(3) 0.022(3) -0.002(2) 0.009(2) -0.008(3)
C11' 0.016(7) 0.015(7) 0.016(7) -0.004(7) 0.011(6) -0.001(6)
C12' 0.05(2) 0.047(15) 0.013(9) -0.009(8) 0.008(10) -0.013(12)
C13' 0.008(5) 0.033(8) 0.030(8) 0.015(6) 0.005(6) 0.010(5)
C14' 0.022(7) 0.036(6) 0.023(5) 0.002(5) -0.015(5) -0.006(6)

loop_
_atom_type_symbol
_atom_type_description
_atom_type_scat_dispersion_real
_atom_type_scat_dispersion_imag
_atom_type_scat_source
C C 0.0033 0.0016 'International Tables Vol C Tables 4.2.6.8 and 6.1.1.4'
H H 0.0000 0.0000 'International Tables Vol C Tables 4.2.6.8 and 6.1.1.4'
O O 0.0106 0.0060 'International Tables Vol C Tables 4.2.6.8 and 6.1.1.4'
S S 0.1246 0.1234 'International Tables Vol C Tables 4.2.6.8 and 6.1.1.4'
Fe Fe 0.3463 0.8444 'International Tables Vol C Tables 4.2.6.8 and 6.1.1.4'

loop_
_geom_angle_atom_site_label_1
_geom_angle_atom_site_label_2
_geom_angle_atom_site_label_3
_geom_angle
_geom_angle_site_symmetry_1
_geom_angle_site_symmetry_3
_geom_angle_publ_flag
C3 Fe1 C2 90.50(7) . . ?
C3 Fe1 C1 99.60(7) . . ?
C2 Fe1 C1 100.87(8) . . ?
C3 Fe1 S2 87.31(5) . . ?
C2 Fe1 S2 158.22(6) . . ?
C1 Fe1 S2 100.87(5) . . ?
C3 Fe1 S1 158.77(5) . . ?
C2 Fe1 S1 88.66(5) . . ?
C1 Fe1 S1 101.40(5) . . ?
S2 Fe1 S1 85.672(15) . . ?
C3 Fe1 Fe2 103.46(5) . . ?
C2 Fe1 Fe2 103.16(6) . . ?
C1 Fe1 Fe2 146.29(5) . . ?
S2 Fe1 Fe2 56.557(12) . . ?
S1 Fe1 Fe2 56.262(13) . . ?
C5 Fe2 C6 91.23(8) . . ?
C5 Fe2 C4 99.18(8) . . ?
C6 Fe2 C4 99.67(7) . . ?
C5 Fe2 S1 87.70(6) . . ?
C6 Fe2 S1 157.14(5) . . ?
C4 Fe2 S1 103.04(5) . . ?
C5 Fe2 S2 154.11(6) . . ?
C6 Fe2 S2 85.80(5) . . ?
C4 Fe2 S2 106.67(6) . . ?
S1 Fe2 S2 85.274(16) . . ?
C5 Fe2 Fe1 99.77(6) . . ?
C6 Fe2 Fe1 101.67(5) . . ?
C4 Fe2 Fe1 150.99(5) . . ?
S1 Fe2 Fe1 56.176(12) . . ?
S2 Fe2 Fe1 55.999(14) . . ?
C7 S1 Fe1 110.66(6) . . ?
C7 S1 Fe2 112.98(5) . . ?
Fe1 S1 Fe2 67.562(15) . . ?
C9 S2 Fe1 111.58(5) . . ?
C9 S2 Fe2 113.47(5) . . ?
Fe1 S2 Fe2 67.444(14) . . ?
C10 O7 C8 116.25(12) . . ?
O1 C1 Fe1 177.36(15) . . ?
O2 C2 Fe1 177.63(17) . . ?
O3 C3 Fe1 179.30(14) . . ?
O4 C4 Fe2 178.36(16) . . ?
O5 C5 Fe2 178.13(17) . . ?
O6 C6 Fe2 178.31(15) . . ?
C8 C7 S1 115.70(11) . . ?
C8 C7 H7A 108.4 . . ?
S1 C7 H7A 108.4 . . ?
C8 C7 H7B 108.4 . . ?
S1 C7 H7B 108.4 . . ?
H7A C7 H7B 107.4 . . ?
O7 C8 C9 107.58(12) . . ?
O7 C8 C7 104.68(12) . . ?
C9 C8 C7 114.56(13) . . ?
O7 C8 H8A 109.9 . . ?
C9 C8 H8A 109.9 . . ?
C7 C8 H8A 109.9 . . ?
C8 C9 S2 114.66(11) . . ?
C8 C9 H9A 108.6 . . ?
S2 C9 H9A 108.6 . . ?
C8 C9 H9B 108.6 . . ?
S2 C9 H9B 108.6 . . ?
H9A C9 H9B 107.6 . . ?
O8 C10 O7 124.61(14) . . ?
O8 C10 C11' 119.6(7) . . ?
O7 C10 C11' 115.8(7) . . ?
O8 C10 C11 126.4(2) . . ?
O7 C10 C11 109.03(19) . . ?
C11' C10 C11 6.8(9) . . ?
C14 S3 C11 90.55(15) . . ?
C12 C11 C10 128.3(3) . . ?
C12 C11 S3 113.1(3) . . ?
C10 C11 S3 118.5(2) . . ?
C11 C12 C13 110.8(4) . . ?
C11 C12 H12A 124.6 . . ?
C13 C12 H12A 124.6 . . ?
C14 C13 C12 112.4(3) . . ?
C14 C13 H13A 123.8 . . ?
C12 C13 H13A 123.8 . . ?
C13 C14 S3 113.1(2) . . ?
C13 C14 H14A 123.5 . . ?
S3 C14 H14A 123.5 . . ?
C14' S3' C11' 89.8(6) . . ?
C12' C11' C10 128.9(12) . . ?
C12' C11' S3' 113.3(7) . . ?
C10 C11' S3' 117.6(10) . . ?
C11' C12' C13' 111.3(8) . . ?
C11' C12' H12B 124.3 . . ?
C13' C12' H12B 124.3 . . ?
C14' C13' C12' 111.2(8) . . ?
C14' C13' H13B 124.4 . . ?
C12' C13' H13B 124.4 . . ?
C13' C14' S3' 114.0(8) . . ?
C13' C14' H14B 123.0 . . ?
S3' C14' H14B 123.0 . . ?

loop_
_geom_bond_atom_site_label_1
_geom_bond_atom_site_label_2
_geom_bond_distance
_geom_bond_site_symmetry_2
_geom_bond_publ_flag
Fe1 C3 1.7917(16) . ?
Fe1 C2 1.7989(17) . ?
Fe1 C1 1.7989(18) . ?
Fe1 S2 2.2467(5) . ?
Fe1 S1 2.2495(5) . ?
Fe1 Fe2 2.5028(4) . ?
Fe2 C5 1.7931(18) . ?
Fe2 C6 1.7986(17) . ?
Fe2 C4 1.8036(17) . ?
Fe2 S1 2.2517(5) . ?
Fe2 S2 2.2614(5) . ?
S1 C7 1.8221(15) . ?
S2 C9 1.8267(15) . ?
O1 C1 1.141(2) . ?
O2 C2 1.1379(19) . ?
O3 C3 1.1413(18) . ?
O4 C4 1.1411(19) . ?
O5 C5 1.137(2) . ?
O6 C6 1.132(2) . ?
O7 C10 1.3528(18) . ?
O7 C8 1.4600(17) . ?
O8 C10 1.1996(18) . ?
C7 C8 1.505(2) . ?
C7 H7A 0.9900 . ?
C7 H7B 0.9900 . ?
C8 C9 1.503(2) . ?
C8 H8A 1.0000 . ?
C9 H9A 0.9900 . ?
C9 H9B 0.9900 . ?
C10 C11' 1.472(8) . ?
C10 C11 1.480(3) . ?
S3 C14 1.707(3) . ?
S3 C11 1.732(3) . ?
C11 C12 1.358(6) . ?
C12 C13 1.443(5) . ?
C12 H12A 0.9500 . ?
C13 C14 1.356(4) . ?
C13 H13A 0.9500 . ?
C14 H14A 0.9500 . ?
S3' C14' 1.709(9) . ?
S3' C11' 1.728(9) . ?
C11' C12' 1.341(9) . ?
C12' C13' 1.446(9) . ?
C12' H12B 0.9500 . ?
C13' C14' 1.344(9) . ?
C13' H13B 0.9500 . ?
C14' H14B 0.9500 . ?

loop_
_geom_torsion_atom_site_label_1
_geom_torsion_atom_site_label_2
_geom_torsion_atom_site_label_3
_geom_torsion_atom_site_label_4
_geom_torsion
_geom_torsion_site_symmetry_1
_geom_torsion_site_symmetry_2
_geom_torsion_site_symmetry_3
_geom_torsion_site_symmetry_4
_geom_torsion_publ_flag
C3 Fe1 Fe2 C5 -92.53(7) . . . . ?
C2 Fe1 Fe2 C5 1.20(8) . . . . ?
C1 Fe1 Fe2 C5 135.58(11) . . . . ?
S2 Fe1 Fe2 C5 -170.06(6) . . . . ?
S1 Fe1 Fe2 C5 80.53(6) . . . . ?
C3 Fe1 Fe2 C6 0.78(7) . . . . ?
C2 Fe1 Fe2 C6 94.52(8) . . . . ?
C1 Fe1 Fe2 C6 -131.10(11) . . . . ?
S2 Fe1 Fe2 C6 -76.74(6) . . . . ?
S1 Fe1 Fe2 C6 173.85(6) . . . . ?
C3 Fe1 Fe2 C4 137.34(12) . . . . ?
C2 Fe1 Fe2 C4 -128.93(12) . . . . ?
C1 Fe1 Fe2 C4 5.45(15) . . . . ?
S2 Fe1 Fe2 C4 59.81(11) . . . . ?
S1 Fe1 Fe2 C4 -49.60(11) . . . . ?
C3 Fe1 Fe2 S1 -173.07(5) . . . . ?
C2 Fe1 Fe2 S1 -79.33(6) . . . . ?
C1 Fe1 Fe2 S1 55.05(9) . . . . ?
S2 Fe1 Fe2 S1 109.411(18) . . . . ?
C3 Fe1 Fe2 S2 77.52(5) . . . . ?
C2 Fe1 Fe2 S2 171.26(6) . . . . ?
C1 Fe1 Fe2 S2 -54.36(9) . . . . ?
S1 Fe1 Fe2 S2 -109.411(18) . . . . ?
C3 Fe1 S1 C7 126.12(14) . . . . ?
C2 Fe1 S1 C7 -145.96(8) . . . . ?
C1 Fe1 S1 C7 -45.15(8) . . . . ?
S2 Fe1 S1 C7 55.09(6) . . . . ?
Fe2 Fe1 S1 C7 107.20(6) . . . . ?
C3 Fe1 S1 Fe2 18.92(13) . . . . ?
C2 Fe1 S1 Fe2 106.84(6) . . . . ?
C1 Fe1 S1 Fe2 -152.35(5) . . . . ?
S2 Fe1 S1 Fe2 -52.116(13) . . . . ?
C5 Fe2 S1 C7 152.76(8) . . . . ?
C6 Fe2 S1 C7 -119.53(15) . . . . ?
C4 Fe2 S1 C7 53.86(8) . . . . ?
S2 Fe2 S1 C7 -52.17(6) . . . . ?
Fe1 Fe2 S1 C7 -103.86(6) . . . . ?
C5 Fe2 S1 Fe1 -103.38(6) . . . . ?
C6 Fe2 S1 Fe1 -15.67(14) . . . . ?
C4 Fe2 S1 Fe1 157.72(6) . . . . ?
S2 Fe2 S1 Fe1 51.681(15) . . . . ?
C3 Fe1 S2 C9 144.49(7) . . . . ?
C2 Fe1 S2 C9 -130.92(15) . . . . ?
C1 Fe1 S2 C9 45.23(8) . . . . ?
S1 Fe1 S2 C9 -55.57(6) . . . . ?
Fe2 Fe1 S2 C9 -107.43(6) . . . . ?
C3 Fe1 S2 Fe2 -108.08(5) . . . . ?
C2 Fe1 S2 Fe2 -23.49(14) . . . . ?
C1 Fe1 S2 Fe2 152.66(5) . . . . ?
S1 Fe1 S2 Fe2 51.865(15) . . . . ?
C5 Fe2 S2 C9 127.64(15) . . . . ?
C6 Fe2 S2 C9 -148.20(8) . . . . ?
C4 Fe2 S2 C9 -49.35(8) . . . . ?
S1 Fe2 S2 C9 52.87(6) . . . . ?
Fe1 Fe2 S2 C9 104.70(6) . . . . ?
C5 Fe2 S2 Fe1 22.94(14) . . . . ?
C6 Fe2 S2 Fe1 107.10(5) . . . . ?
C4 Fe2 S2 Fe1 -154.05(5) . . . . ?
S1 Fe2 S2 Fe1 -51.832(14) . . . . ?
C3 Fe1 C1 O1 -94(3) . . . . ?
C2 Fe1 C1 O1 173(3) . . . . ?
S2 Fe1 C1 O1 -5(3) . . . . ?
S1 Fe1 C1 O1 83(3) . . . . ?
Fe2 Fe1 C1 O1 39(3) . . . . ?
C3 Fe1 C2 O2 43(4) . . . . ?
C1 Fe1 C2 O2 143(4) . . . . ?
S2 Fe1 C2 O2 -41(4) . . . . ?
S1 Fe1 C2 O2 -116(4) . . . . ?
Fe2 Fe1 C2 O2 -61(4) . . . . ?
C2 Fe1 C3 O3 3(12) . . . . ?
C1 Fe1 C3 O3 -98(12) . . . . ?
S2 Fe1 C3 O3 162(12) . . . . ?
S1 Fe1 C3 O3 91(12) . . . . ?
Fe2 Fe1 C3 O3 107(12) . . . . ?
C5 Fe2 C4 O4 -53(6) . . . . ?
C6 Fe2 C4 O4 -146(6) . . . . ?
S1 Fe2 C4 O4 37(6) . . . . ?
S2 Fe2 C4 O4 126(6) . . . . ?
Fe1 Fe2 C4 O4 78(6) . . . . ?
C6 Fe2 C5 O5 -61(6) . . . . ?
C4 Fe2 C5 O5 -161(6) . . . . ?
S1 Fe2 C5 O5 96(6) . . . . ?
S2 Fe2 C5 O5 22(6) . . . . ?
Fe1 Fe2 C5 O5 41(6) . . . . ?
C5 Fe2 C6 O6 110(5) . . . . ?
C4 Fe2 C6 O6 -150(5) . . . . ?
S1 Fe2 C6 O6 23(5) . . . . ?
S2 Fe2 C6 O6 -44(5) . . . . ?
Fe1 Fe2 C6 O6 10(5) . . . . ?
Fe1 S1 C7 C8 -67.19(13) . . . . ?
Fe2 S1 C7 C8 6.36(14) . . . . ?
C10 O7 C8 C9 -93.30(15) . . . . ?
C10 O7 C8 C7 144.45(13) . . . . ?
S1 C7 C8 O7 -177.86(10) . . . . ?
S1 C7 C8 C9 64.57(17) . . . . ?
O7 C8 C9 S2 -179.53(10) . . . . ?
C7 C8 C9 S2 -63.62(16) . . . . ?
Fe1 S2 C9 C8 66.77(12) . . . . ?
Fe2 S2 C9 C8 -7.09(13) . . . . ?
C8 O7 C10 O8 2.7(2) . . . . ?
C8 O7 C10 C11' -177(4) . . . . ?
C8 O7 C10 C11 -177.0(7) . . . . ?
O8 C10 C11 C12 -174.6(11) . . . . ?
O7 C10 C11 C12 5.1(17) . . . . ?
C11' C10 C11 C12 -172(35) . . . . ?
O8 C10 C11 S3 4.6(14) . . . . ?
O7 C10 C11 S3 -175.7(7) . . . . ?
C11' C10 C11 S3 7(32) . . . . ?
C14 S3 C11 C12 1.3(11) . . . . ?
C14 S3 C11 C10 -178.0(10) . . . . ?
C10 C11 C12 C13 177.3(11) . . . . ?
S3 C11 C12 C13 -2.0(14) . . . . ?
C11 C12 C13 C14 1.8(12) . . . . ?
C12 C13 C14 S3 -0.9(8) . . . . ?
C11 S3 C14 C13 -0.2(7) . . . . ?
O8 C10 C11' C12' 0(9) . . . . ?
O7 C10 C11' C12' 180(6) . . . . ?
C11 C10 C11' C12' -178(40) . . . . ?
O8 C10 C11' S3' -174(3) . . . . ?
O7 C10 C11' S3' 5(7) . . . . ?
C11 C10 C11' S3' 8(28) . . . . ?
C14' S3' C11' C12' 3(6) . . . . ?
C14' S3' C11' C10 179(5) . . . . ?
C10 C11' C12' C13' 179(6) . . . . ?
S3' C11' C12' C13' -7(7) . . . . ?
C11' C12' C13' C14' 7(6) . . . . ?
C12' C13' C14' S3' -5(5) . . . . ?
C11' S3' C14' C13' 1(4) . . . . ?
